data_1518451
loop_
_publ_author_name
'Raeburn, Jaclyn'
'Mendoza-Cuenca, Cristina'
'Cattoz, Beatrice N.'
'Little, Marc A.'
'Terry, Ann E.'
'Zamith Cardoso, Andre'
'Griffiths, Peter C.'
'Adams, Dave J.'

_publ_section_title
;
 The effect of solvent choice on the gelation and final hydrogel
 properties of Fmoc-diphenylalanine.
;
_journal_issue 5
_journal_name_full 'Soft matter'
_journal_page_first 927
_journal_page_last 935
_journal_paper_doi 10.1039/c4sm02256d
_journal_volume 11
_journal_year 2015
_chemical_absolute_configuration unk
_chemical_formula_moiety 'C33 H30 N2 O5, 0.88(H2 O)'
_chemical_formula_sum 'C33 H31.75 N2 O5.88'
_chemical_formula_weight 550.35
_chemical_name_systematic FmocFF
_space_group_crystal_system monoclinic
_space_group_IT_number 5
_space_group_name_Hall 'C 2y'
_space_group_name_H-M_alt 'C 1 2 1'
_symmetry_space_group_name_Hall 'C 2y'
_symmetry_space_group_name_H-M 'C 1 2 1'
_atom_sites_solution_hydrogens geom
_atom_sites_solution_primary direct
_atom_sites_solution_secondary difmap
_audit_creation_date 2014-10-04
_audit_creation_method
;
Olex2 1.2
(compiled 2014.09.19 svn.r3010 for OlexSys, GUI svn.r4874)
;
_audit_update_record
;
2014-11-12 deposited with the CCDC.
2014-12-15 downloaded from the CCDC.
;
_cell_angle_alpha 90.00
_cell_angle_beta 105.49(3)
_cell_angle_gamma 90.00
_cell_formula_units_Z 8
_cell_length_a 52.27(6)
_cell_length_b 5.010(6)
_cell_length_c 22.83(3)
_cell_measurement_reflns_used 556
_cell_measurement_temperature 100
_cell_measurement_theta_max 18.034
_cell_measurement_theta_min 2.542
_cell_volume 5761(12)
_computing_cell_refinement 'SAINT v7.68A (Bruker, 2009)'
_computing_data_collection 'Rigaku CrystalClear v2'
_computing_data_reduction 'SAINT v7.68A (Bruker, 2009)'
_computing_molecular_graphics 'Olex2 (Dolomanov et al., 2009)'
_computing_publication_material 'Olex2 (Dolomanov et al., 2009)'
_computing_structure_refinement 'XL (Sheldrick, 2008)'
_computing_structure_solution 'SHELXS-97 (Sheldrick, 2008)'
_diffrn_ambient_temperature 100
_diffrn_detector 'CCD area detector'
_diffrn_detector_area_resol_mean 0.0350
_diffrn_detector_type 'Rigaku Saturn724+'
_diffrn_measured_fraction_theta_full 0.988
_diffrn_measured_fraction_theta_max 0.988
_diffrn_measurement_device 'CrystalLogic Kappa (4 circle)'
_diffrn_measurement_device_type 'Kappa Rigaku Saturn724+'
_diffrn_measurement_method 'omega rotation'
_diffrn_radiation_collimation '0.3 x 1.5 Double Pinhole'
_diffrn_radiation_monochromator Synchrotron
_diffrn_radiation_probe x-ray
_diffrn_radiation_wavelength 0.68890
_diffrn_reflns_av_R_equivalents 0.1630
_diffrn_reflns_av_unetI/netI 0.2634
_diffrn_reflns_limit_h_max 49
_diffrn_reflns_limit_h_min -50
_diffrn_reflns_limit_k_max 4
_diffrn_reflns_limit_k_min -4
_diffrn_reflns_limit_l_max 22
_diffrn_reflns_limit_l_min -11
_diffrn_reflns_number 11789
_diffrn_reflns_theta_full 20.00
_diffrn_reflns_theta_max 20.00
_diffrn_reflns_theta_min 0.78
_diffrn_source Synchrotron
_diffrn_source_type 'Undulator, I19, DLS, RAL'
_exptl_absorpt_coefficient_mu 0.082
_exptl_absorpt_correction_T_max 0.7445
_exptl_absorpt_correction_T_min 0.4986
_exptl_absorpt_correction_type multi-scan
_exptl_absorpt_process_details
;
SADABS-2008/1 (Bruker,2008) was used for absorption correction.
wR2(int) was 0.1325 before and 0.0745 after correction.
The Ratio of minimum to maximum transmission is 0.6697.
The \l/2 correction factor is 0.0000.
;
_exptl_crystal_colour colourless
_exptl_crystal_colour_primary colourless
_exptl_crystal_density_diffrn 1.269
_exptl_crystal_density_method 'not measured'
_exptl_crystal_description needle
_exptl_crystal_F_000 2326
_exptl_crystal_size_max 0.07
_exptl_crystal_size_mid 0.009
_exptl_crystal_size_min 0.008
_refine_diff_density_max 0.484
_refine_diff_density_min -0.360
_refine_diff_density_rms 0.086
_refine_ls_abs_structure_details 'Flack H D (1983), Acta Cryst. A39, 876-881'
_refine_ls_abs_structure_Flack -1(4)
_refine_ls_extinction_method none
_refine_ls_goodness_of_fit_ref 1.008
_refine_ls_hydrogen_treatment constr
_refine_ls_matrix_type full
_refine_ls_number_parameters 503
_refine_ls_number_reflns 5782
_refine_ls_number_restraints 396
_refine_ls_restrained_S_all 0.976
_refine_ls_R_factor_all 0.2274
_refine_ls_R_factor_gt 0.1027
_refine_ls_shift/su_max 0.000
_refine_ls_shift/su_mean 0.000
_refine_ls_structure_factor_coef Fsqd
_refine_ls_weighting_details 'calc w=1/[\s^2^(Fo^2^)+(0.1448P)^2^+3.4992P] where P=(Fo^2^+2Fc^2^)/3'
_refine_ls_weighting_scheme calc
_refine_ls_wR_factor_gt 0.2387
_refine_ls_wR_factor_ref 0.3134
_reflns_number_gt 2644
_reflns_number_total 5782
_reflns_threshold_expression >2sigma(I)
_cod_data_source_file c4sm02256d2.cif
_cod_data_source_block fmocff_100K
_cod_depositor_comments 'Adding full bibliography for 1518451.cif.'
_cod_original_cell_volume 5761(11)
_cod_database_code 1518451
_olex2_refinement_description
;
1. Fixed Uiso
 At 1.2 times of:
  All C(H) groups, All C(H,H) groups, All N(H) groups
 At 1.5 times of:
  All O(H) groups
2. Rigid bond restraints
 All non-hydrogen atoms
 with sigma for 1-2 distances of 0.01 and sigma for 1-3 distances of 0.01
3. Uiso/Uaniso restraints and constraints
All non-hydrogen atoms have similar U: within 1.7A with sigma of 0.04 and sigma
for terminal atoms of 0.08
4. Others
 Fixed Sof: O4W(0.125) O3W(0.125) O2W(0.5)
5.a Ternary CH refined with riding coordinates:
 C41(H41), C43(H43), C47(H47), C8(H8), C10(H10), C21(H21)
5.b Secondary CH2 refined with riding coordinates:
 C40(H40A,H40B), C46(H46A,H46B), C60(H60A,H60B), C7(H7A,H7B), C12(H12A,H12B),
 C20(H20A,H20B)
5.c Aromatic/amide H refined with riding coordinates:
 N3(H3), N4(H4), C36(H36), C35(H35), C34(H34), C39(H39), C38(H38), C49(H49),
 C50(H50), C51(H51), C52(H52), C55(H55), C56(H56), C57(H57), C58(H58), C62(H62),
  C63(H63), C64(H64), C65(H65), C66(H66), N1(H1), N2(H2A), C2(H2B), C3(H3A),
 C4(H4A), C5(H5), C6(H6), C14(H14), C15(H15), C16(H16), C17(H17), C18(H18),
 C23(H23), C24(H24), C25(H25), C26(H26), C29(H29), C30(H30), C31(H31), C32(H32)
5.d Fitted hexagon refined as free rotating group:
 C37(C36,C35,C34,C39,C38)
5.e Idealised tetrahedral OH refined as rotating group:
 O2(H2), O7(H7)
;
_plat201_alert_2_a
;
Problem: Isotropic non-H Atoms in Main Residue(s) .......         44 Report        
Response: Single crystal sample of FmocFF were very weakly diffracting. Synchrotron radiation 
was required for structure solution and a 1 angstrom resolution was applied during integration. 
Due to limited number of reflections collected during the data collection is was not justifiable to refine 
the while structure anisotropically. Only the main residue atoms were refined anisotropically.
;

loop_
_space_group_symop_id
_space_group_symop_operation_xyz
1 'x, y, z'
2 '-x, y, -z'
3 'x+1/2, y+1/2, z'
4 '-x+1/2, y+1/2, -z'

loop_
_atom_site_label
_atom_site_type_symbol
_atom_site_fract_x
_atom_site_fract_y
_atom_site_fract_z
_atom_site_U_iso_or_equiv
_atom_site_adp_type
_atom_site_occupancy
_atom_site_calc_flag
_atom_site_disorder_assembly
_atom_site_disorder_group
_atom_site_site_symmetry_order
_atom_site_refinement_flags_posn
_atom_site_refinement_flags_adp
_atom_site_refinement_flags_occupancy
O1 O 0.5507(2) 0.725(3) 0.9236(5) 0.071(4) Uani 1 d . . 1 . U .
O2 O 0.5360(2) 0.480(3) 0.8406(5) 0.071(4) Uani 1 d . . 1 . U .
H2 H 0.5290 0.3388 0.8490 0.107 Uiso 1 calc . . 1 GR . .
O3 O 0.5891(2) -0.018(2) 0.8215(4) 0.045(3) Uani 1 d . . 1 . U .
O4 O 0.63632(19) 0.631(2) 0.7448(4) 0.041(3) Uani 1 d . . 1 . U .
O5 O 0.66639(17) 0.2969(19) 0.7535(4) 0.032(2) Uani 1 d . . 1 . U .
N3 N 0.5873(2) 0.430(3) 0.8319(5) 0.034(3) Uani 1 d . . 1 . U .
H3 H 0.5880 0.5830 0.8133 0.041 Uiso 1 calc . . 1 R . .
N4 N 0.6243(2) 0.197(2) 0.7469(5) 0.032(3) Uani 1 d . . 1 . U .
H4 H 0.6299 0.0307 0.7494 0.038 Uiso 1 calc . . 1 R . .
C37 C 0.5796(2) 0.135(2) 0.6286(4) 0.036(4) Uani 1 d . . 1 . U .
C36 C 0.5642(2) 0.335(2) 0.5943(5) 0.081(6) Uiso 1 d . . 1 G U .
H36 H 0.5522 0.4344 0.6106 0.097 Uiso 1 calc . . 1 R . .
C35 C 0.5663(2) 0.390(2) 0.5361(5) 0.104(7) Uiso 1 d . . 1 G U .
H35 H 0.5558 0.5272 0.5126 0.124 Uiso 1 calc . . 1 R . .
C34 C 0.5839(2) 0.245(3) 0.5122(4) 0.054(5) Uiso 1 d . . 1 G U .
H34 H 0.5853 0.2830 0.4724 0.064 Uiso 1 calc . . 1 R . .
C39 C 0.5993(2) 0.045(3) 0.5465(5) 0.093(7) Uiso 1 d . . 1 G U .
H39 H 0.6113 -0.0538 0.5302 0.111 Uiso 1 calc . . 1 R . .
C38 C 0.5972(2) -0.010(2) 0.6047(5) 0.072(5) Uiso 1 d . . 1 G U .
H38 H 0.6077 -0.1466 0.6282 0.086 Uiso 1 calc . . 1 R . .
C40 C 0.5778(2) 0.073(3) 0.6919(5) 0.032(3) Uani 1 d . . 1 . U .
H40A H 0.5825 -0.1162 0.7014 0.038 Uiso 1 calc . . 1 R . .
H40B H 0.5593 0.1000 0.6940 0.038 Uiso 1 calc . . 1 R . .
C41 C 0.5969(3) 0.257(3) 0.7403(6) 0.035(3) Uani 1 d . . 1 . U .
H41 H 0.5934 0.4484 0.7285 0.042 Uiso 1 calc . . 1 R . .
C42 C 0.5906(3) 0.205(3) 0.8031(6) 0.031(3) Uani 1 d . . 1 . U .
C43 C 0.5826(3) 0.439(4) 0.8916(6) 0.040(3) Uani 1 d . . 1 . U .
H43 H 0.5822 0.2489 0.9049 0.048 Uiso 1 calc . . 1 R . .
C44 C 0.5554(3) 0.551(4) 0.8872(7) 0.048(4) Uani 1 d . . 1 . U .
C45 C 0.6411(3) 0.394(3) 0.7491(6) 0.034(3) Uani 1 d . . 1 . U .
C46 C 0.6851(3) 0.499(3) 0.7507(6) 0.035(4) Uani 1 d . . 1 . U .
H46A H 0.6861 0.6312 0.7835 0.042 Uiso 1 calc . . 1 R . .
H46B H 0.6793 0.5938 0.7112 0.042 Uiso 1 calc . . 1 R . .
C47 C 0.7124(3) 0.372(3) 0.7576(6) 0.035(4) Uani 1 d . . 1 . U .
H47 H 0.7105 0.2196 0.7286 0.042 Uiso 1 calc . . 1 R . .
C48 C 0.7322(3) 0.573(3) 0.7443(6) 0.033(4) Uiso 1 d . . 1 . U .
C49 C 0.7301(3) 0.724(3) 0.6939(6) 0.040(4) Uiso 1 d . . 1 . U .
H49 H 0.7154 0.7057 0.6592 0.048 Uiso 1 calc . . 1 R . .
C50 C 0.7503(3) 0.907(3) 0.6946(6) 0.041(4) Uiso 1 d . . 1 . U .
H50 H 0.7487 1.0181 0.6602 0.049 Uiso 1 calc . . 1 R . .
C51 C 0.7720(3) 0.933(4) 0.7422(6) 0.047(4) Uiso 1 d . . 1 . U .
H51 H 0.7855 1.0581 0.7410 0.056 Uiso 1 calc . . 1 R . .
C52 C 0.7741(3) 0.774(3) 0.7922(7) 0.043(4) Uiso 1 d . . 1 . U .
H52 H 0.7892 0.7918 0.8261 0.051 Uiso 1 calc . . 1 R . .
C53 C 0.7544(3) 0.584(3) 0.7948(6) 0.035(4) Uiso 1 d . . 1 . U .
C54 C 0.7515(3) 0.402(3) 0.8406(6) 0.043(4) Uiso 1 d . . 1 . U .
C55 C 0.7683(3) 0.342(3) 0.8952(6) 0.039(4) Uiso 1 d . . 1 . U .
H55 H 0.7847 0.4338 0.9094 0.046 Uiso 1 calc . . 1 R . .
C56 C 0.7612(3) 0.142(3) 0.9302(7) 0.050(4) Uiso 1 d . . 1 . U .
H56 H 0.7733 0.0916 0.9674 0.060 Uiso 1 calc . . 1 R . .
C57 C 0.7376(3) 0.021(3) 0.9124(7) 0.046(4) Uiso 1 d . . 1 . U .
H57 H 0.7330 -0.1072 0.9387 0.055 Uiso 1 calc . . 1 R . .
C58 C 0.7193(3) 0.076(3) 0.8564(6) 0.042(4) Uiso 1 d . . 1 . U .
H58 H 0.7028 -0.0144 0.8428 0.051 Uiso 1 calc . . 1 R . .
C59 C 0.7276(3) 0.275(3) 0.8221(6) 0.034(4) Uiso 1 d . . 1 . U .
C60 C 0.6046(3) 0.571(3) 0.9380(6) 0.038(4) Uani 1 d . . 1 . U .
H60A H 0.6058 0.7588 0.9254 0.046 Uiso 1 calc . . 1 R . .
H60B H 0.5997 0.5745 0.9770 0.046 Uiso 1 calc . . 1 R . .
C61 C 0.6308(3) 0.450(3) 0.9486(6) 0.039(4) Uani 1 d . . 1 . U .
C62 C 0.6481(3) 0.532(3) 0.9135(7) 0.043(4) Uiso 1 d . . 1 . U .
H62 H 0.6429 0.6672 0.8834 0.052 Uiso 1 calc . . 1 R . .
C63 C 0.6733(3) 0.407(3) 0.9247(6) 0.044(4) Uiso 1 d . . 1 . U .
H63 H 0.6851 0.4648 0.9021 0.053 Uiso 1 calc . . 1 R . .
C64 C 0.6811(3) 0.211(4) 0.9659(7) 0.054(5) Uiso 1 d . . 1 . U .
H64 H 0.6982 0.1329 0.9730 0.065 Uiso 1 calc . . 1 R . .
C65 C 0.6628(3) 0.126(4) 0.9984(7) 0.050(4) Uiso 1 d . . 1 . U .
H65 H 0.6676 -0.0157 1.0270 0.059 Uiso 1 calc . . 1 R . .
C66 C 0.6381(3) 0.245(3) 0.9890(6) 0.041(4) Uiso 1 d . . 1 . U .
H66 H 0.6262 0.1837 1.0109 0.049 Uiso 1 calc . . 1 R . .
O4W O 0.5000 0.50(3) 1.0000 0.19(5) Uiso 0.25 d . . 2 S TU P
O3W O 0.5000 0.12(2) 1.0000 0.14(3) Uiso 0.13 d A 2 2 S TU P
O1W O 0.4919(3) 0.688(3) 0.8439(6) 0.097(4) Uiso 1 d B 1 1 . U .
O2W O 0.5024(7) 0.026(9) 0.9469(17) 0.153(14) Uiso 0.50 d C 1 1 . U .
O6 O 0.5558(3) 0.688(3) 0.0703(5) 0.092(5) Uani 1 d . . 1 . U .
O7 O 0.5735(2) 0.990(3) 0.0212(4) 0.061(3) Uani 1 d . . 1 . U .
H7 H 0.5604 0.9875 -0.0095 0.091 Uiso 1 calc . . 1 GR . .
O8 O 0.5556(2) 1.405(2) 0.2007(4) 0.043(3) Uani 1 d . . 1 . U .
O9 O 0.58066(19) 0.636(2) 0.3398(4) 0.044(3) Uani 1 d . . 1 . U .
O10 O 0.61010(17) 0.952(2) 0.3888(4) 0.035(2) Uani 1 d . . 1 . U .
N1 N 0.5744(2) 1.079(2) 0.3174(5) 0.034(3) Uani 1 d . . 1 . U .
H1 H 0.5800 1.2415 0.3286 0.041 Uiso 1 calc . . 1 R . .
N2 N 0.5654(2) 0.997(3) 0.1732(5) 0.038(3) Uani 1 d . . 1 . U .
H2A H 0.5662 0.8240 0.1800 0.045 Uiso 1 calc . . 1 R . .
C1 C 0.5149(3) 1.032(3) 0.3246(7) 0.044(4) Uani 1 d . . 1 . U .
C2 C 0.5247(3) 1.084(4) 0.3868(7) 0.057(5) Uiso 1 d . . 1 . U .
H2B H 0.5381 1.2152 0.4003 0.068 Uiso 1 calc . . 1 R . .
C3 C 0.5148(3) 0.945(4) 0.4288(8) 0.068(5) Uiso 1 d . . 1 . U .
H3A H 0.5210 0.9854 0.4709 0.082 Uiso 1 calc . . 1 R . .
C4 C 0.4967(3) 0.753(4) 0.4097(8) 0.061(5) Uiso 1 d . . 1 . U .
H4A H 0.4903 0.6569 0.4389 0.073 Uiso 1 calc . . 1 R . .
C5 C 0.4873(4) 0.694(4) 0.3516(8) 0.074(6) Uiso 1 d . . 1 . U .
H5 H 0.4744 0.5566 0.3399 0.088 Uiso 1 calc . . 1 R . .
C6 C 0.4963(3) 0.833(3) 0.3054(8) 0.051(5) Uiso 1 d . . 1 . U .
H6 H 0.4898 0.7894 0.2635 0.061 Uiso 1 calc . . 1 R . .
C7 C 0.5257(3) 1.174(3) 0.2773(7) 0.042(4) Uani 1 d . . 1 . U .
H7A H 0.5302 1.3599 0.2909 0.051 Uiso 1 calc . . 1 R . .
H7B H 0.5116 1.1811 0.2386 0.051 Uiso 1 calc . . 1 R . .
C8 C 0.5504(3) 1.041(3) 0.2656(5) 0.031(3) Uani 1 d . . 1 . U .
H8 H 0.5469 0.8457 0.2590 0.038 Uiso 1 calc . . 1 R . .
C9 C 0.5572(3) 1.156(3) 0.2110(6) 0.037(3) Uani 1 d . . 1 . U .
C10 C 0.5731(3) 1.099(3) 0.1212(6) 0.036(3) Uani 1 d . . 1 . U .
H10 H 0.5627 1.2650 0.1071 0.043 Uiso 1 calc . . 1 R . .
C11 C 0.5662(3) 0.896(4) 0.0693(7) 0.049(4) Uani 1 d . . 1 . U .
C12 C 0.6033(3) 1.175(3) 0.1397(7) 0.046(4) Uani 1 d . . 1 . U .
H12A H 0.6078 1.2532 0.1040 0.055 Uiso 1 calc . . 1 R . .
H12B H 0.6063 1.3143 0.1716 0.055 Uiso 1 calc . . 1 R . .
C13 C 0.6216(3) 0.946(4) 0.1628(7) 0.049(4) Uani 1 d . . 1 . U .
C14 C 0.6339(3) 0.812(3) 0.1259(7) 0.042(4) Uiso 1 d . . 1 . U .
H14 H 0.6305 0.8602 0.0843 0.051 Uiso 1 calc . . 1 R . .
C15 C 0.6517(3) 0.601(3) 0.1490(6) 0.043(4) Uiso 1 d . . 1 . U .
H15 H 0.6595 0.5004 0.1228 0.052 Uiso 1 calc . . 1 R . .
C16 C 0.6576(3) 0.546(4) 0.2093(7) 0.063(5) Uiso 1 d . . 1 . U .
H16 H 0.6707 0.4142 0.2253 0.076 Uiso 1 calc . . 1 R . .
C17 C 0.6454(3) 0.672(4) 0.2488(8) 0.058(5) Uiso 1 d . . 1 . U .
H17 H 0.6489 0.6227 0.2903 0.070 Uiso 1 calc . . 1 R . .
C18 C 0.6278(3) 0.872(3) 0.2240(7) 0.049(4) Uiso 1 d . . 1 . U .
H18 H 0.6194 0.9658 0.2500 0.058 Uiso 1 calc . . 1 R . .
C19 C 0.5875(3) 0.867(3) 0.3476(7) 0.034(3) Uani 1 d . . 1 . U .
C20 C 0.6241(3) 0.737(3) 0.4242(6) 0.031(3) Uani 1 d . . 1 . U .
H20A H 0.6277 0.5952 0.3972 0.038 Uiso 1 calc . . 1 R . .
H20B H 0.6134 0.6589 0.4497 0.038 Uiso 1 calc . . 1 R . .
C21 C 0.6506(3) 0.850(3) 0.4650(6) 0.034(4) Uani 1 d . . 1 . U .
H21 H 0.6471 1.0160 0.4860 0.041 Uiso 1 calc . . 1 R . .
C22 C 0.6638(3) 0.642(3) 0.5115(6) 0.043(4) Uiso 1 d . . 1 . U .
C23 C 0.6540(3) 0.515(3) 0.5579(6) 0.047(4) Uiso 1 d . . 1 . U .
H23 H 0.6375 0.5617 0.5652 0.056 Uiso 1 calc . . 1 R . .
C24 C 0.6709(3) 0.313(4) 0.5921(8) 0.061(5) Uiso 1 d . . 1 . U .
H24 H 0.6656 0.2214 0.6234 0.074 Uiso 1 calc . . 1 R . .
C25 C 0.6939(3) 0.250(4) 0.5812(7) 0.060(5) Uiso 1 d . . 1 . U .
H25 H 0.7041 0.1107 0.6043 0.072 Uiso 1 calc . . 1 R . .
C26 C 0.7036(3) 0.377(3) 0.5377(7) 0.049(4) Uiso 1 d . . 1 . U .
H26 H 0.7204 0.3296 0.5322 0.059 Uiso 1 calc . . 1 R . .
C27 C 0.6884(3) 0.576(3) 0.5022(7) 0.045(4) Uiso 1 d . . 1 . U .
C28 C 0.6931(3) 0.742(3) 0.4545(6) 0.036(4) Uiso 1 d . . 1 . U .
C29 C 0.7151(3) 0.759(4) 0.4306(6) 0.045(4) Uiso 1 d . . 1 . U .
H29 H 0.7301 0.6471 0.4456 0.054 Uiso 1 calc . . 1 R . .
C30 C 0.7147(3) 0.941(3) 0.3847(7) 0.047(4) Uiso 1 d . . 1 . U .
H30 H 0.7297 0.9579 0.3690 0.057 Uiso 1 calc . . 1 R . .
C31 C 0.6928(3) 1.099(3) 0.3614(7) 0.046(4) Uiso 1 d . . 1 . U .
H31 H 0.6923 1.2189 0.3289 0.055 Uiso 1 calc . . 1 R . .
C32 C 0.6715(3) 1.079(3) 0.3863(6) 0.039(4) Uiso 1 d . . 1 . U .
H32 H 0.6565 1.1899 0.3712 0.047 Uiso 1 calc . . 1 R . .
C33 C 0.6715(3) 0.904(3) 0.4318(6) 0.032(4) Uiso 1 d . . 1 . U .

loop_
_atom_site_aniso_label
_atom_site_aniso_U_11
_atom_site_aniso_U_22
_atom_site_aniso_U_33
_atom_site_aniso_U_23
_atom_site_aniso_U_13
_atom_site_aniso_U_12
O1 0.067(8) 0.075(10) 0.061(7) -0.017(7) 0.000(6) 0.021(7)
O2 0.055(7) 0.088(11) 0.062(8) -0.030(7) -0.001(6) -0.005(8)
O3 0.074(7) 0.020(6) 0.043(6) 0.011(5) 0.018(6) 0.011(6)
O4 0.044(6) 0.025(6) 0.053(6) -0.003(6) 0.009(5) -0.002(5)
O5 0.030(5) 0.030(6) 0.032(5) 0.000(5) 0.004(5) -0.004(4)
N3 0.043(7) 0.023(6) 0.032(5) 0.003(6) 0.002(5) -0.002(6)
N4 0.026(5) 0.024(7) 0.044(7) -0.007(6) 0.005(5) -0.001(5)
C37 0.032(8) 0.039(10) 0.033(6) 0.001(7) 0.003(6) -0.001(8)
C40 0.031(7) 0.036(9) 0.030(6) 0.003(6) 0.009(6) 0.000(7)
C41 0.028(6) 0.043(9) 0.032(6) 0.003(6) 0.003(6) -0.002(7)
C42 0.034(8) 0.021(7) 0.032(6) 0.002(6) -0.003(6) 0.000(8)
C43 0.044(6) 0.039(9) 0.031(7) 0.004(7) 0.001(6) 0.006(7)
C44 0.046(7) 0.045(11) 0.045(9) -0.002(8) -0.001(6) 0.010(8)
C45 0.029(6) 0.031(7) 0.038(8) -0.011(9) 0.001(7) -0.005(6)
C46 0.037(7) 0.032(9) 0.035(8) 0.007(8) 0.007(7) -0.004(6)
C47 0.037(6) 0.032(9) 0.030(8) -0.006(7) -0.001(7) 0.000(7)
C60 0.041(7) 0.041(10) 0.028(7) 0.002(7) 0.002(6) 0.003(7)
C61 0.038(7) 0.042(10) 0.031(8) 0.003(8) -0.002(6) 0.004(7)
O6 0.179(15) 0.044(9) 0.052(7) -0.001(7) 0.031(8) -0.028(9)
O7 0.078(8) 0.067(9) 0.036(6) -0.009(6) 0.013(6) -0.002(7)
O8 0.073(7) 0.031(6) 0.026(5) -0.005(5) 0.015(5) -0.002(6)
O9 0.050(7) 0.025(6) 0.045(6) -0.001(6) -0.010(5) -0.002(5)
O10 0.028(5) 0.032(6) 0.041(6) 0.004(5) 0.001(4) -0.005(4)
N1 0.033(6) 0.024(7) 0.040(6) -0.005(6) 0.000(5) -0.001(6)
N2 0.048(7) 0.033(7) 0.029(6) 0.000(6) 0.006(5) 0.004(6)
C1 0.041(9) 0.031(10) 0.060(10) 0.014(8) 0.013(7) 0.015(8)
C7 0.040(7) 0.029(10) 0.055(9) 0.010(8) 0.008(6) 0.011(7)
C8 0.042(7) 0.020(8) 0.027(6) -0.008(6) 0.001(5) -0.004(6)
C9 0.041(9) 0.029(8) 0.036(6) -0.003(7) 0.003(6) -0.002(8)
C10 0.050(7) 0.021(8) 0.033(7) 0.007(6) 0.006(6) 0.015(7)
C11 0.076(11) 0.038(10) 0.031(7) -0.002(7) 0.009(7) 0.008(8)
C12 0.052(8) 0.054(11) 0.037(9) -0.008(8) 0.020(7) 0.008(7)
C13 0.045(8) 0.052(11) 0.042(9) 0.011(9) 0.000(8) 0.002(8)
C19 0.034(8) 0.028(8) 0.040(9) -0.008(7) 0.008(5) 0.006(7)
C20 0.044(8) 0.022(8) 0.029(8) -0.002(7) 0.011(5) -0.001(7)
C21 0.046(8) 0.033(10) 0.015(7) 0.002(7) -0.007(6) 0.004(7)

loop_
_atom_type_symbol
_atom_type_description
_atom_type_scat_dispersion_real
_atom_type_scat_dispersion_imag
_atom_type_scat_source
C C 0.0030 0.0010 'International Tables Vol C Tables 4.2.6.8 and 6.1.1.4'
H H 0.0000 0.0000 'International Tables Vol C Tables 4.2.6.8 and 6.1.1.4'
N N 0.0060 0.0030 'International Tables Vol C Tables 4.2.6.8 and 6.1.1.4'
O O 0.0110 0.0060 'International Tables Vol C Tables 4.2.6.8 and 6.1.1.4'

loop_
_geom_angle_atom_site_label_1
_geom_angle_atom_site_label_2
_geom_angle_atom_site_label_3
_geom_angle
C44 O2 H2 109.5
C45 O5 C46 113.5(11)
C42 N3 H3 117.9
C42 N3 C43 124.2(13)
C43 N3 H3 117.9
C41 N4 H4 120.5
C45 N4 H4 120.5
C45 N4 C41 119.1(13)
C36 C37 C38 120.0
C36 C37 C40 120.9(9)
C38 C37 C40 119.1(9)
C37 C36 H36 120.0
C37 C36 C35 120.0
C35 C36 H36 120.0
C36 C35 H35 120.0
C36 C35 C34 120.0
C34 C35 H35 120.0
C35 C34 H34 120.0
C35 C34 C39 120.0
C39 C34 H34 120.0
C34 C39 H39 120.0
C34 C39 C38 120.0
C38 C39 H39 120.0
C37 C38 H38 120.0
C39 C38 C37 120.0
C39 C38 H38 120.0
C37 C40 H40A 109.4
C37 C40 H40B 109.4
C37 C40 C41 111.2(11)
H40A C40 H40B 108.0
C41 C40 H40A 109.4
C41 C40 H40B 109.4
N4 C41 C40 112.4(12)
N4 C41 H41 109.6
N4 C41 C42 108.4(11)
C40 C41 H41 109.6
C40 C41 C42 107.2(11)
C42 C41 H41 109.6
O3 C42 N3 125.7(13)
O3 C42 C41 121.3(13)
N3 C42 C41 113.1(13)
N3 C43 H43 106.3
N3 C43 C44 110.0(12)
N3 C43 C60 112.9(12)
C44 C43 H43 106.3
C60 C43 H43 106.3
C60 C43 C44 114.5(13)
O1 C44 O2 118.2(14)
O1 C44 C43 123.8(15)
O2 C44 C43 117.8(14)
O4 C45 O5 121.4(14)
O4 C45 N4 127.9(14)
N4 C45 O5 110.5(14)
O5 C46 H46A 109.8
O5 C46 H46B 109.8
O5 C46 C47 109.3(12)
H46A C46 H46B 108.3
C47 C46 H46A 109.8
C47 C46 H46B 109.8
C46 C47 H47 108.9
C46 C47 C59 117.0(11)
C48 C47 C46 111.6(12)
C48 C47 H47 108.9
C48 C47 C59 101.2(11)
C59 C47 H47 108.9
C49 C48 C47 129.0(12)
C49 C48 C53 122.4(13)
C53 C48 C47 108.6(12)
C48 C49 H49 121.1
C48 C49 C50 117.8(14)
C50 C49 H49 121.1
C49 C50 H50 118.5
C51 C50 C49 122.9(15)
C51 C50 H50 118.5
C50 C51 H51 120.7
C50 C51 C52 118.6(15)
C52 C51 H51 120.7
C51 C52 H52 119.1
C51 C52 C53 121.8(14)
C53 C52 H52 119.1
C48 C53 C52 116.4(13)
C48 C53 C54 110.5(13)
C52 C53 C54 133.0(14)
C55 C54 C53 130.4(14)
C55 C54 C59 119.9(14)
C59 C54 C53 109.7(13)
C54 C55 H55 120.6
C54 C55 C56 118.8(15)
C56 C55 H55 120.6
C55 C56 H56 119.3
C57 C56 C55 121.3(16)
C57 C56 H56 119.3
C56 C57 H57 118.8
C56 C57 C58 122.3(15)
C58 C57 H57 118.8
C57 C58 H58 122.9
C57 C58 C59 114.2(14)
C59 C58 H58 122.9
C54 C59 C47 110.0(13)
C54 C59 C58 123.3(14)
C58 C59 C47 126.6(13)
C43 C60 H60A 108.2
C43 C60 H60B 108.2
H60A C60 H60B 107.4
C61 C60 C43 116.3(13)
C61 C60 H60A 108.2
C61 C60 H60B 108.2
C62 C61 C60 119.7(14)
C66 C61 C60 120.6(13)
C66 C61 C62 119.6(14)
C61 C62 H62 121.0
C61 C62 C63 118.1(15)
C63 C62 H62 121.0
C62 C63 H63 118.6
C64 C63 C62 122.8(15)
C64 C63 H63 118.6
C63 C64 H64 121.3
C63 C64 C65 117.5(16)
C65 C64 H64 121.3
C64 C65 H65 119.5
C66 C65 C64 121.1(16)
C66 C65 H65 119.5
C61 C66 C65 120.8(15)
C61 C66 H66 119.6
C65 C66 H66 119.6
C11 O7 H7 109.5
C19 O10 C20 111.7(11)
C8 N1 H1 119.6
C19 N1 H1 119.6
C19 N1 C8 120.8(12)
C9 N2 H2A 118.9
C9 N2 C10 122.2(13)
C10 N2 H2A 118.9
C2 C1 C7 121.8(15)
C6 C1 C2 119.7(15)
C6 C1 C7 118.3(14)
C1 C2 H2B 119.9
C3 C2 C1 120.2(17)
C3 C2 H2B 119.9
C2 C3 H3A 120.1
C4 C3 C2 119.7(18)
C4 C3 H3A 120.1
C3 C4 H4A 119.0
C5 C4 C3 122.0(19)
C5 C4 H4A 119.0
C4 C5 H5 119.4
C4 C5 C6 121.3(19)
C6 C5 H5 119.4
C1 C6 C5 117.1(16)
C1 C6 H6 121.5
C5 C6 H6 121.5
C1 C7 H7A 108.7
C1 C7 H7B 108.7
C1 C7 C8 114.2(12)
H7A C7 H7B 107.6
C8 C7 H7A 108.7
C8 C7 H7B 108.7
N1 C8 C7 112.0(11)
N1 C8 H8 108.9
N1 C8 C9 106.0(10)
C7 C8 H8 108.9
C9 C8 C7 112.1(12)
C9 C8 H8 108.9
O8 C9 N2 119.0(14)
O8 C9 C8 120.9(13)
N2 C9 C8 120.1(14)
N2 C10 H10 108.0
N2 C10 C11 109.9(13)
N2 C10 C12 110.3(11)
C11 C10 H10 108.0
C11 C10 C12 112.6(12)
C12 C10 H10 108.0
O6 C11 O7 124.2(16)
O6 C11 C10 126.0(15)
O7 C11 C10 109.8(15)
C10 C12 H12A 108.7
C10 C12 H12B 108.7
H12A C12 H12B 107.6
C13 C12 C10 114.3(14)
C13 C12 H12A 108.7
C13 C12 H12B 108.7
C14 C13 C12 121.6(13)
C14 C13 C18 117.7(16)
C18 C13 C12 120.7(15)
C13 C14 H14 119.6
C13 C14 C15 120.7(14)
C15 C14 H14 119.6
C14 C15 H15 120.7
C16 C15 C14 118.6(15)
C16 C15 H15 120.7
C15 C16 H16 118.4
C15 C16 C17 123.1(17)
C17 C16 H16 118.4
C16 C17 H17 122.0
C18 C17 C16 116.0(16)
C18 C17 H17 122.0
C13 C18 H18 118.2
C17 C18 C13 123.7(16)
C17 C18 H18 118.2
O9 C19 O10 124.7(15)
O9 C19 N1 125.8(15)
N1 C19 O10 109.5(13)
O10 C20 H20A 110.2
O10 C20 H20B 110.2
O10 C20 C21 107.6(11)
H20A C20 H20B 108.5
C21 C20 H20A 110.2
C21 C20 H20B 110.2
C20 C21 H21 110.0
C22 C21 C20 109.4(12)
C22 C21 H21 110.0
C33 C21 C20 114.4(11)
C33 C21 H21 110.0
C33 C21 C22 102.7(11)
C23 C22 C21 129.5(13)
C27 C22 C21 108.6(12)
C27 C22 C23 121.9(14)
C22 C23 H23 122.4
C24 C23 C22 115.2(14)
C24 C23 H23 122.4
C23 C24 H24 119.2
C25 C24 C23 121.5(17)
C25 C24 H24 119.2
C24 C25 H25 118.4
C24 C25 C26 123.3(19)
C26 C25 H25 118.4
C25 C26 H26 120.5
C25 C26 C27 119.1(15)
C27 C26 H26 120.5
C22 C27 C28 108.9(14)
C26 C27 C22 119.0(14)
C26 C27 C28 132.0(14)
C29 C28 C27 130.5(14)
C33 C28 C27 109.9(12)
C33 C28 C29 119.6(13)
C28 C29 H29 120.5
C30 C29 C28 119.0(15)
C30 C29 H29 120.5
C29 C30 H30 119.5
C31 C30 C29 120.9(14)
C31 C30 H30 119.5
C30 C31 H31 120.7
C30 C31 C32 118.6(15)
C32 C31 H31 120.7
C31 C32 H32 119.1
C33 C32 C31 121.7(14)
C33 C32 H32 119.1
C28 C33 C21 109.7(12)
C32 C33 C21 130.1(13)
C32 C33 C28 120.2(12)

loop_
_geom_bond_atom_site_label_1
_geom_bond_atom_site_label_2
_geom_bond_distance
O1 C44 1.273(18)
O2 H2 0.8400
O2 C44 1.309(17)
O3 C42 1.205(17)
O4 C45 1.209(18)
O5 C45 1.389(16)
O5 C46 1.422(16)
N3 H3 0.8800
N3 C42 1.340(18)
N3 C43 1.449(16)
N4 H4 0.8800
N4 C41 1.433(16)
N4 C45 1.312(18)
C37 C36 1.3900
C37 C38 1.3900
C37 C40 1.506(14)
C36 H36 0.9500
C36 C35 1.3900
C35 H35 0.9500
C35 C34 1.3900
C34 H34 0.9500
C34 C39 1.3900
C39 H39 0.9500
C39 C38 1.3900
C38 H38 0.9500
C40 H40A 0.9900
C40 H40B 0.9900
C40 C41 1.573(19)
C41 H41 1.0000
C41 C42 1.575(19)
C43 H43 1.0000
C43 C44 1.51(2)
C43 C60 1.493(19)
C46 H46A 0.9900
C46 H46B 0.9900
C46 C47 1.534(18)
C47 H47 1.0000
C47 C48 1.530(19)
C47 C59 1.552(19)
C48 C49 1.357(18)
C48 C53 1.403(18)
C49 H49 0.9500
C49 C50 1.394(19)
C50 H50 0.9500
C50 C51 1.349(19)
C51 H51 0.9500
C51 C52 1.373(19)
C52 H52 0.9500
C52 C53 1.413(19)
C53 C54 1.428(19)
C54 C55 1.352(19)
C54 C59 1.366(19)
C55 H55 0.9500
C55 C56 1.389(19)
C56 H56 0.9500
C56 C57 1.339(19)
C57 H57 0.9500
C57 C58 1.40(2)
C58 H58 0.9500
C58 C59 1.41(2)
C60 H60A 0.9900
C60 H60B 0.9900
C60 C61 1.460(19)
C61 C62 1.419(18)
C61 C66 1.36(2)
C62 H62 0.9500
C62 C63 1.420(19)
C63 H63 0.9500
C63 C64 1.35(2)
C64 H64 0.9500
C64 C65 1.43(2)
C65 H65 0.9500
C65 C66 1.385(19)
C66 H66 0.9500
O6 C11 1.178(19)
O7 H7 0.8400
O7 C11 1.341(18)
O8 C9 1.266(17)
O9 C19 1.209(17)
O10 C19 1.366(17)
O10 C20 1.427(16)
N1 H1 0.8800
N1 C8 1.489(16)
N1 C19 1.350(18)
N2 H2A 0.8800
N2 C9 1.329(17)
N2 C10 1.444(16)
C1 C2 1.40(2)
C1 C6 1.38(2)
C1 C7 1.522(19)
C2 H2B 0.9500
C2 C3 1.39(2)
C3 H3A 0.9500
C3 C4 1.34(2)
C4 H4A 0.9500
C4 C5 1.32(2)
C5 H5 0.9500
C5 C6 1.45(2)
C6 H6 0.9500
C7 H7A 0.9900
C7 H7B 0.9900
C7 C8 1.535(18)
C8 H8 1.0000
C8 C9 1.499(19)
C10 H10 1.0000
C10 C11 1.53(2)
C10 C12 1.56(2)
C12 H12A 0.9900
C12 H12B 0.9900
C12 C13 1.50(2)
C13 C14 1.37(2)
C13 C18 1.40(2)
C14 H14 0.9500
C14 C15 1.41(2)
C15 H15 0.9500
C15 C16 1.36(2)
C16 H16 0.9500
C16 C17 1.39(2)
C17 H17 0.9500
C17 C18 1.38(2)
C18 H18 0.9500
C20 H20A 0.9900
C20 H20B 0.9900
C20 C21 1.556(18)
C21 H21 1.0000
C21 C22 1.52(2)
C21 C33 1.511(18)
C22 C23 1.440(19)
C22 C27 1.402(19)
C23 H23 0.9500
C23 C24 1.43(2)
C24 H24 0.9500
C24 C25 1.33(2)
C25 H25 0.9500
C25 C26 1.39(2)
C26 H26 0.9500
C26 C27 1.39(2)
C27 C28 1.44(2)
C28 C29 1.404(17)
C28 C33 1.370(19)
C29 H29 0.9500
C29 C30 1.39(2)
C30 H30 0.9500
C30 C31 1.37(2)
C31 H31 0.9500
C31 C32 1.379(18)
C32 H32 0.9500
C32 C33 1.361(19)

loop_
_geom_hbond_atom_site_label_D
_geom_hbond_atom_site_label_H
_geom_hbond_atom_site_label_A
_geom_hbond_distance_DH
_geom_hbond_distance_HA
_geom_hbond_distance_DA
_geom_hbond_angle_DHA
_geom_hbond_site_symmetry_A
N3 H3 O3 0.88 2.00 2.775(17) 145.5 1_565
N4 H4 O4 0.88 2.04 2.909(16) 169.9 1_545
C60 H60A O3 0.99 2.55 3.286(17) 130.7 1_565
O7 H7 O1 0.84 1.98 2.597(16) 129.9 1_554
N1 H1 O9 0.88 1.99 2.842(16) 161.3 1_565
N2 H2A O8 0.88 2.26 3.105(16) 162.3 1_545
C10 H10 O6 1.00 2.27 3.21(2) 155.9 1_565

loop_
_geom_torsion_atom_site_label_1
_geom_torsion_atom_site_label_2
_geom_torsion_atom_site_label_3
_geom_torsion_atom_site_label_4
_geom_torsion
O5 C46 C47 C48 170.5(11)
O5 C46 C47 C59 -73.8(16)
N3 C43 C44 O1 -135.4(16)
N3 C43 C44 O2 39(2)
N3 C43 C60 C61 -59.8(18)
N4 C41 C42 O3 -73.0(17)
N4 C41 C42 N3 107.2(14)
C37 C36 C35 C34 0.0
C37 C40 C41 N4 -68.7(15)
C37 C40 C41 C42 172.3(11)
C36 C37 C38 C39 0.0
C36 C37 C40 C41 -86.6(12)
C36 C35 C34 C39 0.0
C35 C34 C39 C38 0.0
C34 C39 C38 C37 0.0
C38 C37 C36 C35 0.0
C38 C37 C40 C41 93.1(12)
C40 C37 C36 C35 179.6(11)
C40 C37 C38 C39 -179.7(11)
C40 C41 C42 O3 48.5(18)
C40 C41 C42 N3 -131.3(13)
C41 N4 C45 O4 -2(2)
C41 N4 C45 O5 -178.1(10)
C42 N3 C43 C44 -115.3(16)
C42 N3 C43 C60 115.5(16)
C43 N3 C42 O3 3(2)
C43 N3 C42 C41 -177.0(11)
C43 C60 C61 C62 89.5(18)
C43 C60 C61 C66 -85.9(17)
C44 C43 C60 C61 173.3(13)
C45 O5 C46 C47 178.5(11)
C45 N4 C41 C40 135.3(13)
C45 N4 C41 C42 -106.4(14)
C46 O5 C45 O4 -1.7(18)
C46 O5 C45 N4 174.7(11)
C46 C47 C48 C49 -55(2)
C46 C47 C48 C53 124.2(13)
C46 C47 C59 C54 -121.5(14)
C46 C47 C59 C58 62(2)
C47 C48 C49 C50 175.7(13)
C47 C48 C53 C52 -175.9(12)
C47 C48 C53 C54 1.6(16)
C48 C47 C59 C54 -0.1(15)
C48 C47 C59 C58 -176.4(14)
C48 C49 C50 C51 2(2)
C48 C53 C54 C55 177.7(16)
C48 C53 C54 C59 -1.7(17)
C49 C48 C53 C52 4(2)
C49 C48 C53 C54 -178.9(13)
C49 C50 C51 C52 -1(2)
C50 C51 C52 C53 1(2)
C51 C52 C53 C48 -2(2)
C51 C52 C53 C54 -178.7(15)
C52 C53 C54 C55 -5(3)
C52 C53 C54 C59 175.2(16)
C53 C48 C49 C50 -4(2)
C53 C54 C55 C56 -176.4(15)
C53 C54 C59 C47 1.0(17)
C53 C54 C59 C58 177.5(13)
C54 C55 C56 C57 -4(2)
C55 C54 C59 C47 -178.4(13)
C55 C54 C59 C58 -2(2)
C55 C56 C57 C58 4(2)
C56 C57 C58 C59 -2(2)
C57 C58 C59 C47 177.4(14)
C57 C58 C59 C54 2(2)
C59 C47 C48 C49 179.6(14)
C59 C47 C48 C53 -0.9(14)
C59 C54 C55 C56 3(2)
C60 C43 C44 O1 -7(2)
C60 C43 C44 O2 167.8(14)
C60 C61 C62 C63 -179.2(14)
C60 C61 C66 C65 178.7(14)
C61 C62 C63 C64 2(2)
C62 C61 C66 C65 3(2)
C62 C63 C64 C65 1(2)
C63 C64 C65 C66 -2(2)
C64 C65 C66 C61 -1(2)
C66 C61 C62 C63 -4(2)
O10 C20 C21 C22 169.6(10)
O10 C20 C21 C33 -75.9(14)
N1 C8 C9 O8 -81.8(17)
N1 C8 C9 N2 97.2(15)
N2 C10 C11 O6 1(2)
N2 C10 C11 O7 -179.8(12)
N2 C10 C12 C13 61.4(16)
C1 C2 C3 C4 3(3)
C1 C7 C8 N1 -71.8(16)
C1 C7 C8 C9 169.2(13)
C2 C1 C6 C5 2(2)
C2 C1 C7 C8 85.9(18)
C2 C3 C4 C5 -1(3)
C3 C4 C5 C6 0(3)
C4 C5 C6 C1 -1(2)
C6 C1 C2 C3 -3(2)
C6 C1 C7 C8 -89.2(16)
C7 C1 C2 C3 -178.1(14)
C7 C1 C6 C5 177.3(14)
C7 C8 C9 O8 40.7(19)
C7 C8 C9 N2 -140.3(14)
C8 N1 C19 O9 -6(2)
C8 N1 C19 O10 174.1(10)
C9 N2 C10 C11 -147.4(13)
C9 N2 C10 C12 87.9(15)
C10 N2 C9 O8 1(2)
C10 N2 C9 C8 -177.7(12)
C10 C12 C13 C14 97.7(17)
C10 C12 C13 C18 -85.9(18)
C11 C10 C12 C13 -61.7(16)
C12 C10 C11 O6 124(2)
C12 C10 C11 O7 -56.5(17)
C12 C13 C14 C15 178.1(14)
C12 C13 C18 C17 -177.0(15)
C13 C14 C15 C16 -4(2)
C14 C13 C18 C17 -1(2)
C14 C15 C16 C17 5(3)
C15 C16 C17 C18 -4(3)
C16 C17 C18 C13 2(2)
C18 C13 C14 C15 2(2)
C19 O10 C20 C21 174.6(10)
C19 N1 C8 C7 119.9(14)
C19 N1 C8 C9 -117.6(14)
C20 O10 C19 O9 -2.9(19)
C20 O10 C19 N1 177.0(10)
C20 C21 C22 C23 -60(2)
C20 C21 C22 C27 118.4(13)
C20 C21 C33 C28 -116.4(14)
C20 C21 C33 C32 64(2)
C21 C22 C23 C24 176.3(15)
C21 C22 C27 C26 -176.7(14)
C21 C22 C27 C28 3.8(17)
C22 C21 C33 C28 2.0(16)
C22 C21 C33 C32 -177.7(15)
C22 C23 C24 C25 0(2)
C22 C27 C28 C29 177.2(16)
C22 C27 C28 C33 -2.5(18)
C23 C22 C27 C26 2(2)
C23 C22 C27 C28 -177.9(14)
C23 C24 C25 C26 2(3)
C24 C25 C26 C27 -2(3)
C25 C26 C27 C22 0(2)
C25 C26 C27 C28 179.6(17)
C26 C27 C28 C29 -2(3)
C26 C27 C28 C33 178.1(17)
C27 C22 C23 C24 -2(2)
C27 C28 C29 C30 -179.1(16)
C27 C28 C33 C21 0.2(17)
C27 C28 C33 C32 179.9(14)
C28 C29 C30 C31 -2(2)
C29 C28 C33 C21 -179.6(13)
C29 C28 C33 C32 0(2)
C29 C30 C31 C32 2(2)
C30 C31 C32 C33 -2(2)
C31 C32 C33 C21 -180.0(15)
C31 C32 C33 C28 0(2)
C33 C21 C22 C23 178.3(15)
C33 C21 C22 C27 -3.5(16)
C33 C28 C29 C30 1(2)
